data_7224554
loop_
_publ_author_name
'Yu, Hai-Bin'
'Li, Hai-Tao'
'Zhang, Peng'
'Famulari, Antonino'
'Guo, Fang'
'Bargigia, Ilaria'
'Mart\'i-Rujas, Javier'

_publ_section_title
;
 Exploiting polymorphism in second sphere coordination: thermal
 transformation, NLO properties and selective mechanochemical synthesis
;
_journal_issue 14
_journal_name_full CrystEngComm
_journal_page_first 2408
_journal_paper_doi 10.1039/C6CE00366D
_journal_volume 18
_journal_year 2016
_chemical_formula_sum 'C34 H39 Cl4 Fe N2'
_chemical_formula_weight 672.31
_chemical_name_systematic
; 
 ? 
;
_space_group_IT_number 33
_symmetry_cell_setting orthorhombic
_symmetry_space_group_name_Hall 'P 2c -2n'
_symmetry_space_group_name_H-M 'P n a 21'
_atom_sites_solution_hydrogens geom
_atom_sites_solution_primary direct
_atom_sites_solution_secondary difmap
_audit_creation_method SHELXL-97
_audit_update_record
;
2016-02-10 deposited with the CCDC.
2016-03-09 downloaded from the CCDC.
;
_cell_angle_alpha 90.00
_cell_angle_beta 90.00
_cell_angle_gamma 90.00
_cell_formula_units_Z 4
_cell_length_a 19.428(3)
_cell_length_b 14.4576(15)
_cell_length_c 11.9160(16)
_cell_measurement_reflns_used 2006
_cell_measurement_temperature 200(2)
_cell_measurement_theta_max 65.31
_cell_measurement_theta_min 8.36
_cell_volume 3347.0(8)
_computing_cell_refinement 'Bruker SAINT'
_computing_data_collection 'Bruker APEX2'
_computing_data_reduction 'Bruker SAINT'
_computing_molecular_graphics 'Bruker SHELXTL'
_computing_publication_material 'Bruker SHELXTL'
_computing_structure_refinement 'SHELXL-97 (Sheldrick, 2008)'
_computing_structure_solution 'SHELXS-97 (Sheldrick, 2008)'
_diffrn_ambient_temperature 200(2)
_diffrn_measured_fraction_theta_full 0.968
_diffrn_measured_fraction_theta_max 0.968
_diffrn_measurement_device_type 'Bruker APEX-II CCD'
_diffrn_radiation_monochromator graphite
_diffrn_radiation_source 'fine-focus sealed tube'
_diffrn_radiation_type CuK\a
_diffrn_radiation_wavelength 1.54178
_diffrn_reflns_av_R_equivalents 0.1551
_diffrn_reflns_av_sigmaI/netI 0.1765
_diffrn_reflns_limit_h_max 23
_diffrn_reflns_limit_h_min -21
_diffrn_reflns_limit_k_max 11
_diffrn_reflns_limit_k_min -17
_diffrn_reflns_limit_l_max 14
_diffrn_reflns_limit_l_min -11
_diffrn_reflns_number 10182
_diffrn_reflns_theta_full 66.37
_diffrn_reflns_theta_max 66.37
_diffrn_reflns_theta_min 8.36
_exptl_absorpt_coefficient_mu 6.739
_exptl_absorpt_correction_T_max 0.7743
_exptl_absorpt_correction_T_min 0.5522
_exptl_absorpt_correction_type multi-scan
_exptl_absorpt_process_details Experimental
_exptl_crystal_colour Yellow
_exptl_crystal_density_diffrn 1.334
_exptl_crystal_density_method 'not measured'
_exptl_crystal_description prism
_exptl_crystal_F_000 1400
_exptl_crystal_size_max 0.10
_exptl_crystal_size_mid 0.10
_exptl_crystal_size_min 0.04
_refine_diff_density_max 0.575
_refine_diff_density_min -0.871
_refine_diff_density_rms 0.106
_refine_ls_abs_structure_details 'Flack H D (1983), Acta Cryst. A39, 876-881'
_refine_ls_abs_structure_Flack 0.86(2)
_refine_ls_extinction_method none
_refine_ls_goodness_of_fit_ref 1.080
_refine_ls_hydrogen_treatment mixed
_refine_ls_matrix_type full
_refine_ls_number_parameters 370
_refine_ls_number_reflns 4539
_refine_ls_number_restraints 1
_refine_ls_restrained_S_all 1.079
_refine_ls_R_factor_all 0.2161
_refine_ls_R_factor_gt 0.1086
_refine_ls_shift/su_max 0.000
_refine_ls_shift/su_mean 0.000
_refine_ls_structure_factor_coef Fsqd
_refine_ls_weighting_details 'calc w=1/[\s^2^(Fo^2^)+(0.1997P)^2^+2.6709P] where P=(Fo^2^+2Fc^2^)/3'
_refine_ls_weighting_scheme calc
_refine_ls_wR_factor_gt 0.2930
_refine_ls_wR_factor_ref 0.3592
_reflns_number_gt 2279
_reflns_number_total 4539
_reflns_threshold_expression >2sigma(I)
_cod_data_source_file c6ce00366d2.cif
_cod_data_source_block beta_2
_cod_depositor_comments
;
The following automatic conversions were performed:

'_symmetry_cell_setting' value 'Orthorhombic' changed to
'orthorhombic' according to
/usr/data/users/saulius/crontab/automatic-downloads/rss-feeds/RSC/lib/dictionaries/cif_core.dic
dictionary named 'cif_core.dic' version 2.4.2 from 2011-04-26.

'_exptl_absorpt_correction_type' value 'Multi-scan' changed to
'multi-scan' according to
/usr/data/users/saulius/crontab/automatic-downloads/rss-feeds/RSC/lib/dictionaries/cif_core.dic
dictionary named 'cif_core.dic' version 2.4.2 from 2011-04-26.

Automatic conversion script
Id: cif_fix_values 4268 2015-11-12 08:31:59Z antanas 

 Adding full bibliography for 7224553--7224555.cif.
;
_cod_original_cell_volume 3347.0(7)
_cod_original_sg_symbol_H-M Pna21
_cod_database_code 7224554

loop_
_symmetry_equiv_pos_as_xyz
'x, y, z'
'-x, -y, z+1/2'
'x+1/2, -y+1/2, z'
'-x+1/2, y+1/2, z+1/2'

loop_
_atom_site_label
_atom_site_type_symbol
_atom_site_fract_x
_atom_site_fract_y
_atom_site_fract_z
_atom_site_U_iso_or_equiv
_atom_site_adp_type
_atom_site_occupancy
_atom_site_symmetry_multiplicity
_atom_site_calc_flag
_atom_site_refinement_flags
Fe1 Fe 0.07202(14) 0.65524(14) 0.2537(3) 0.0743(8) Uani 1 1 d .
Cl4 Cl -0.0010(3) 0.7692(3) 0.2331(4) 0.0904(14) Uani 1 1 d .
Cl2 Cl 0.0441(3) 0.5384(3) 0.1498(5) 0.0995(16) Uani 1 1 d .
Cl3 Cl 0.0673(3) 0.6077(3) 0.4289(4) 0.0927(15) Uani 1 1 d .
C1 C 0.0744(8) -0.1438(9) 0.5125(15) 0.065(4) Uani 1 1 d .
H1 H 0.0913 -0.1860 0.4579 0.078 Uiso 1 1 calc R
C6 C 0.0794(7) -0.0481(9) 0.4941(15) 0.066(4) Uani 1 1 d .
C4 C 0.0277(9) -0.0231(13) 0.6798(17) 0.078(5) Uani 1 1 d .
H4 H 0.0106 0.0182 0.7352 0.094 Uiso 1 1 calc R
C5 C 0.0560(9) 0.0116(10) 0.5820(18) 0.078(5) Uani 1 1 d .
H5 H 0.0600 0.0766 0.5729 0.093 Uiso 1 1 calc R
C2 C 0.0443(9) -0.1769(12) 0.6123(15) 0.071(4) Uani 1 1 d .
H2 H 0.0376 -0.2415 0.6214 0.085 Uiso 1 1 calc R
C3 C 0.0242(9) -0.1176(13) 0.6975(17) 0.081(5) Uani 1 1 d .
H3 H 0.0082 -0.1414 0.7671 0.097 Uiso 1 1 calc R
C7 C 0.1104(8) -0.0112(10) 0.3894(14) 0.069(4) Uani 1 1 d .
H7A H 0.0826 0.0426 0.3651 0.082 Uiso 1 1 calc R
H7B H 0.1059 -0.0592 0.3306 0.082 Uiso 1 1 calc R
N1 N 0.1841(6) 0.0182(7) 0.3937(10) 0.057(3) Uani 1 1 d .
C10 C 0.2961(9) -0.1785(12) 0.5246(18) 0.088(6) Uani 1 1 d .
H10A H 0.2694 -0.2311 0.4938 0.106 Uiso 1 1 calc R
H10B H 0.3100 -0.1945 0.6021 0.106 Uiso 1 1 calc R
C8 C 0.2330(9) -0.0624(9) 0.4067(14) 0.066(4) Uani 1 1 d .
H8 H 0.2112 -0.1168 0.3689 0.079 Uiso 1 1 calc R
C9 C 0.2511(9) -0.0926(10) 0.5267(13) 0.068(4) Uani 1 1 d .
H9A H 0.2758 -0.0420 0.5655 0.081 Uiso 1 1 calc R
H9B H 0.2083 -0.1058 0.5689 0.081 Uiso 1 1 calc R
C12 C 0.3447(9) -0.1284(12) 0.3352(15) 0.069(4) Uani 1 1 d .
H12A H 0.3196 -0.1771 0.2934 0.083 Uiso 1 1 calc R
H12B H 0.3874 -0.1137 0.2936 0.083 Uiso 1 1 calc R
C11 C 0.3623(10) -0.1627(11) 0.4506(18) 0.085(5) Uani 1 1 d .
H11A H 0.3926 -0.1171 0.4881 0.102 Uiso 1 1 calc R
H11B H 0.3880 -0.2216 0.4443 0.102 Uiso 1 1 calc R
C13 C 0.2999(8) -0.0419(10) 0.3444(13) 0.059(4) Uani 1 1 d .
H13 H 0.3260 0.0040 0.3906 0.071 Uiso 1 1 calc R
N2 N 0.2840(6) 0.0039(7) 0.2344(11) 0.061(3) Uani 1 1 d .
C14 C 0.2552(9) -0.0609(9) 0.1434(15) 0.069(4) Uani 1 1 d .
H14A H 0.2934 -0.0974 0.1109 0.083 Uiso 1 1 calc R
H14B H 0.2224 -0.1047 0.1783 0.083 Uiso 1 1 calc R
C15 C 0.2201(9) -0.0104(10) 0.0531(15) 0.067(4) Uani 1 1 d .
C18 C 0.1481(11) 0.0843(11) -0.1161(14) 0.070(5) Uani 1 1 d .
H18 H 0.1243 0.1163 -0.1739 0.084 Uiso 1 1 calc R
C17 C 0.1190(11) 0.0706(11) -0.0141(17) 0.077(5) Uani 1 1 d .
H17 H 0.0741 0.0942 -0.0011 0.092 Uiso 1 1 calc R
C16 C 0.1512(9) 0.0249(11) 0.0699(15) 0.073(5) Uani 1 1 d .
H16 H 0.1286 0.0160 0.1398 0.087 Uiso 1 1 calc R
C19 C 0.2161(12) 0.0489(14) -0.1338(15) 0.084(6) Uani 1 1 d .
H19 H 0.2376 0.0565 -0.2048 0.101 Uiso 1 1 calc R
C20 C 0.2498(9) 0.0050(11) -0.0509(15) 0.068(4) Uani 1 1 d .
H20 H 0.2953 -0.0161 -0.0641 0.082 Uiso 1 1 calc R
C27 C 0.3136(9) 0.2208(11) 0.2579(17) 0.077(5) Uani 1 1 d .
H27 H 0.2769 0.2199 0.2053 0.092 Uiso 1 1 calc R
C22 C 0.3546(8) 0.1426(9) 0.2598(14) 0.063(4) Uani 1 1 d .
C21 C 0.3445(8) 0.0614(10) 0.1909(14) 0.067(4) Uani 1 1 d .
H21A H 0.3869 0.0234 0.1916 0.081 Uiso 1 1 calc R
H21B H 0.3355 0.0805 0.1125 0.081 Uiso 1 1 calc R
C26 C 0.3185(12) 0.2932(12) 0.316(2) 0.091(6) Uani 1 1 d .
H26 H 0.2897 0.3451 0.3028 0.109 Uiso 1 1 calc R
C23 C 0.4049(9) 0.1448(12) 0.3455(16) 0.070(4) Uani 1 1 d .
H23 H 0.4339 0.0925 0.3548 0.084 Uiso 1 1 calc R
C24 C 0.4137(9) 0.2189(12) 0.4160(16) 0.081(5) Uani 1 1 d .
H24 H 0.4492 0.2185 0.4708 0.097 Uiso 1 1 calc R
C25 C 0.3698(14) 0.2949(14) 0.406(2) 0.115(8) Uani 1 1 d .
H25 H 0.3732 0.3460 0.4558 0.138 Uiso 1 1 calc R
C30 C 0.1441(9) 0.2072(11) 0.3287(14) 0.069(4) Uani 1 1 d .
H30 H 0.1577 0.1665 0.2702 0.083 Uiso 1 1 calc R
C31 C 0.1100(10) 0.2886(11) 0.3005(19) 0.088(6) Uani 1 1 d .
H31 H 0.1001 0.3037 0.2246 0.106 Uiso 1 1 calc R
C29 C 0.1588(8) 0.1836(9) 0.4363(15) 0.064(4) Uani 1 1 d .
C28 C 0.1978(8) 0.0941(9) 0.4687(14) 0.061(4) Uani 1 1 d .
H28A H 0.2478 0.1068 0.4689 0.074 Uiso 1 1 calc R
H28B H 0.1844 0.0758 0.5458 0.074 Uiso 1 1 calc R
C32 C 0.0911(10) 0.3471(11) 0.388(2) 0.086(6) Uani 1 1 d .
H32 H 0.0699 0.4047 0.3713 0.103 Uiso 1 1 calc R
C34 C 0.1357(9) 0.2408(11) 0.5245(17) 0.083(6) Uani 1 1 d .
H34 H 0.1425 0.2240 0.6008 0.099 Uiso 1 1 calc R
C33 C 0.1021(9) 0.3238(12) 0.495(2) 0.083(6) Uani 1 1 d .
H33 H 0.0869 0.3642 0.5531 0.100 Uiso 1 1 calc R
Cl1 Cl 0.1748(3) 0.7090(4) 0.2158(6) 0.115(2) Uani 1 1 d .

loop_
_atom_site_aniso_label
_atom_site_aniso_U_11
_atom_site_aniso_U_22
_atom_site_aniso_U_33
_atom_site_aniso_U_23
_atom_site_aniso_U_13
_atom_site_aniso_U_12
Fe1 0.0840(18) 0.0547(11) 0.084(2) 0.0033(12) -0.0088(16) 0.0027(11)
Cl4 0.104(3) 0.070(2) 0.097(4) 0.004(2) -0.019(3) 0.015(2)
Cl2 0.125(4) 0.067(2) 0.106(4) -0.013(2) -0.008(3) 0.001(2)
Cl3 0.123(4) 0.075(2) 0.079(4) 0.006(2) -0.012(3) 0.016(2)
C1 0.065(11) 0.058(7) 0.072(12) -0.007(6) 0.002(9) 0.009(7)
C6 0.050(9) 0.047(7) 0.101(14) 0.008(7) 0.000(9) -0.014(6)
C4 0.064(12) 0.090(11) 0.081(14) -0.007(9) -0.015(10) -0.017(9)
C5 0.067(12) 0.054(8) 0.112(17) -0.009(8) -0.003(10) -0.012(7)
C2 0.060(10) 0.083(10) 0.069(13) 0.011(8) 0.009(9) 0.006(8)
C3 0.069(12) 0.096(12) 0.079(14) 0.004(9) -0.004(10) -0.009(9)
C7 0.054(10) 0.066(8) 0.086(13) -0.009(7) -0.005(9) -0.019(7)
N1 0.050(7) 0.055(6) 0.066(9) 0.005(5) 0.002(6) 0.001(5)
C10 0.074(12) 0.079(10) 0.112(17) 0.054(10) -0.010(11) 0.000(9)
C8 0.084(12) 0.052(7) 0.062(11) 0.003(6) -0.006(9) 0.012(7)
C9 0.080(12) 0.064(8) 0.060(12) 0.016(7) 0.002(9) 0.014(8)
C12 0.064(11) 0.080(9) 0.064(12) 0.004(7) -0.008(9) 0.012(8)
C11 0.085(13) 0.062(9) 0.108(16) -0.002(8) -0.003(12) 0.001(8)
C13 0.047(9) 0.061(8) 0.069(11) 0.011(6) 0.004(8) 0.004(6)
N2 0.065(8) 0.062(6) 0.055(8) 0.015(6) -0.005(6) -0.011(5)
C14 0.070(11) 0.055(7) 0.082(12) 0.012(7) 0.007(9) 0.001(7)
C15 0.069(12) 0.066(8) 0.067(13) -0.013(7) -0.003(9) -0.002(8)
C18 0.091(14) 0.083(10) 0.037(12) 0.007(7) -0.015(9) -0.007(9)
C17 0.085(13) 0.083(10) 0.062(14) 0.005(8) -0.010(11) 0.000(9)
C16 0.080(12) 0.072(9) 0.067(12) -0.005(7) 0.017(10) 0.006(8)
C19 0.107(17) 0.109(14) 0.037(12) 0.002(9) -0.007(10) -0.033(12)
C20 0.074(12) 0.075(9) 0.056(13) -0.002(7) 0.004(10) -0.006(8)
C27 0.067(11) 0.078(9) 0.086(14) 0.022(9) -0.009(10) 0.005(8)
C22 0.057(9) 0.063(8) 0.069(11) 0.001(7) 0.007(9) -0.002(6)
C21 0.066(10) 0.070(8) 0.065(12) 0.003(6) 0.014(9) -0.002(7)
C26 0.086(14) 0.055(9) 0.131(19) -0.011(9) 0.017(14) 0.004(9)
C23 0.057(10) 0.072(10) 0.080(13) -0.004(7) 0.005(10) -0.001(8)
C24 0.079(13) 0.086(11) 0.078(14) -0.017(9) -0.007(10) 0.002(9)
C25 0.13(2) 0.083(13) 0.13(2) -0.016(12) 0.039(18) -0.005(13)
C30 0.085(12) 0.072(9) 0.049(11) 0.009(7) 0.002(9) 0.012(8)
C31 0.086(14) 0.066(9) 0.112(17) 0.007(9) 0.015(11) 0.013(10)
C29 0.056(10) 0.051(7) 0.085(14) 0.001(7) 0.001(9) -0.006(6)
C28 0.061(9) 0.057(8) 0.067(11) 0.001(6) 0.011(8) -0.005(7)
C32 0.072(13) 0.068(10) 0.12(2) 0.022(10) 0.000(11) 0.003(8)
C34 0.077(13) 0.061(8) 0.111(17) -0.026(8) -0.010(11) 0.002(8)
C33 0.065(12) 0.082(10) 0.104(17) -0.037(10) 0.008(11) 0.012(8)
Cl1 0.092(4) 0.095(3) 0.159(6) 0.035(3) -0.014(4) -0.010(3)

loop_
_atom_type_symbol
_atom_type_description
_atom_type_scat_dispersion_real
_atom_type_scat_dispersion_imag
_atom_type_scat_source
C C 0.0181 0.0091 'International Tables Vol C Tables 4.2.6.8 and 6.1.1.4'
H H 0.0000 0.0000 'International Tables Vol C Tables 4.2.6.8 and 6.1.1.4'
N N 0.0311 0.0180 'International Tables Vol C Tables 4.2.6.8 and 6.1.1.4'
Fe Fe -1.1336 3.1974 'International Tables Vol C Tables 4.2.6.8 and 6.1.1.4'
Cl Cl 0.3639 0.7018 'International Tables Vol C Tables 4.2.6.8 and 6.1.1.4'

loop_
_geom_angle_atom_site_label_1
_geom_angle_atom_site_label_2
_geom_angle_atom_site_label_3
_geom_angle
Cl2 Fe1 Cl4 111.2(2)
Cl2 Fe1 Cl1 112.8(3)
Cl4 Fe1 Cl1 107.5(2)
Cl2 Fe1 Cl3 106.8(2)
Cl4 Fe1 Cl3 108.4(2)
Cl1 Fe1 Cl3 110.2(2)
C6 C1 C2 119.7(15)
C1 C6 C5 117.2(16)
C1 C6 C7 120.9(15)
C5 C6 C7 121.9(13)
C3 C4 C5 120.4(18)
C4 C5 C6 121.7(15)
C3 C2 C1 121.7(16)
C4 C3 C2 119.0(18)
C6 C7 N1 117.5(13)
C28 N1 C7 114.5(12)
C28 N1 C8 114.0(12)
C7 N1 C8 112.7(11)
C9 C10 C11 111.1(13)
N1 C8 C13 109.6(11)
N1 C8 C9 117.3(12)
C13 C8 C9 108.3(14)
C10 C9 C8 110.4(14)
C11 C12 C13 109.6(15)
C12 C11 C10 111.9(14)
N2 C13 C8 109.7(12)
N2 C13 C12 114.6(14)
C8 C13 C12 111.1(12)
C13 N2 C21 112.2(11)
C13 N2 C14 115.0(10)
C21 N2 C14 111.8(12)
C15 C14 N2 112.5(11)
C20 C15 C16 116.9(16)
C20 C15 C14 122.9(16)
C16 C15 C14 120.2(16)
C17 C18 C19 117.7(15)
C16 C17 C18 122.8(19)
C17 C16 C15 119.8(17)
C20 C19 C18 120.6(17)
C19 C20 C15 122.1(17)
C26 C27 C22 129(2)
C27 C22 C23 113.0(16)
C27 C22 C21 125.2(16)
C23 C22 C21 121.5(14)
C22 C21 N2 110.7(12)
C27 C26 C25 118.0(19)
C24 C23 C22 123.2(17)
C23 C24 C25 119(2)
C24 C25 C26 118(2)
C29 C30 C31 122.7(17)
C32 C31 C30 117(2)
C30 C29 C34 119.3(15)
C30 C29 C28 123.2(14)
C34 C29 C28 117.4(15)
N1 C28 C29 113.0(13)
C33 C32 C31 121.3(17)
C33 C34 C29 117.6(18)
C32 C33 C34 121.6(16)

loop_
_geom_bond_atom_site_label_1
_geom_bond_atom_site_label_2
_geom_bond_distance
Fe1 Cl2 2.163(5)
Fe1 Cl4 2.187(5)
Fe1 Cl1 2.189(6)
Fe1 Cl3 2.199(5)
C1 C6 1.404(19)
C1 C2 1.41(2)
C6 C5 1.43(2)
C6 C7 1.48(2)
C4 C3 1.38(2)
C4 C5 1.38(3)
C2 C3 1.39(3)
C7 N1 1.495(19)
N1 C28 1.440(17)
N1 C8 1.513(18)
C10 C9 1.52(2)
C10 C11 1.58(3)
C8 C13 1.53(2)
C8 C9 1.54(2)
C12 C11 1.50(2)
C12 C13 1.53(2)
C13 N2 1.499(19)
N2 C21 1.531(18)
N2 C14 1.54(2)
C14 C15 1.47(2)
C15 C20 1.38(2)
C15 C16 1.45(2)
C18 C17 1.35(2)
C18 C19 1.43(3)
C17 C16 1.35(2)
C19 C20 1.34(2)
C27 C26 1.26(3)
C27 C22 1.38(2)
C22 C23 1.41(2)
C22 C21 1.45(2)
C26 C25 1.46(3)
C23 C24 1.37(2)
C24 C25 1.40(3)
C30 C29 1.36(2)
C30 C31 1.39(2)
C31 C32 1.39(3)
C29 C34 1.41(2)
C29 C28 1.549(19)
C32 C33 1.34(3)
C34 C33 1.41(3)
